data_1573493
loop_
_publ_author_name
'Patyk-Ka&#x17a;mierczak, Ewa'
'Szyma&#x144;ska, Kornelia'
'Ka&#x17a;mierczak, Micha&#x142;'

_publ_section_title
;
 Managing negative linear compressibility and thermal expansion through
 steric hindrance: a case study of 1,2-bis(4'-pyridyl)ethane cocrystals.
;
_journal_issue 1
_journal_name_full IUCrJ
_journal_paper_doi 10.1107/S2052252524011734
_journal_volume 12
_journal_year 2025
_chemical_formula_moiety 'C12 H12 N2, C4 H4 O4'
_chemical_formula_sum 'C16 H16 N2 O4'
_chemical_formula_weight 300.31
_chemical_name_systematic '1,2-bis(4-Pyridyl)ethane fumaric acid'
_space_group_crystal_system monoclinic
_space_group_IT_number 15
_space_group_name_Hall '-I 2ya'
_space_group_name_H-M_alt 'I 1 2/a 1'
_atom_sites_solution_hydrogens difmap
_atom_sites_solution_primary dual
_audit_creation_date 2023-10-19
_audit_creation_method
;
Olex2 1.5
(compiled 2023.08.24 svn.re1ec1418 for OlexSys, GUI svn.r6817)
;
_cell_angle_alpha 90
_cell_angle_beta 109.367(5)
_cell_angle_gamma 90
_cell_formula_units_Z 4
_cell_length_a 16.6906(9)
_cell_length_b 4.7903(2)
_cell_length_c 19.6824(9)
_cell_measurement_reflns_used 1500
_cell_measurement_temperature 249.9(2)
_cell_measurement_theta_max 71.7080
_cell_measurement_theta_min 4.7420
_cell_volume 1484.62(13)
_computing_cell_refinement 'CrysAlisPro 1.171.41.93a (Rigaku OD, 2020)'
_computing_data_collection 'CrysAlisPro 1.171.41.93a (Rigaku OD, 2020)'
_computing_data_reduction 'CrysAlisPro 1.171.41.93a (Rigaku OD, 2020)'
_computing_molecular_graphics 'Olex2 1.5 (Dolomanov et al., 2009)'
_computing_publication_material 'Olex2 1.5 (Dolomanov et al., 2009)'
_computing_structure_refinement 'SHELXL 2014/7 (Sheldrick, 2015)'
_computing_structure_solution 'SHELXT 2014/4 (Sheldrick, 2014)'
_diffrn_ambient_environment N~2~
_diffrn_ambient_temperature 249.9(2)
_diffrn_detector 'CCD plate'
_diffrn_detector_area_resol_mean 10.5384
_diffrn_detector_type Atlas
_diffrn_measured_fraction_theta_full 0.999
_diffrn_measured_fraction_theta_max 0.979
_diffrn_measurement_details
;
List of Runs (angles in degrees, time in seconds):

  # Type    Start    End  Width  t~exp~   \w     \q     \k     \f   Frames
--------------------------------------------------------------------------
  1  \w     61.00  94.00   1.00    2.00    --   40.98-125.00 120.00   33
  2  \w    -27.00  50.00   1.00    2.00    --   40.98 -57.00  60.00   77
  3  \w    -38.00  25.00   1.00    2.00    --   40.98 -19.00 120.00   63
  4  \w    -22.00  20.00   1.00    2.00    --   40.98 -37.00   0.00   42
  5  \w     84.00 156.00   1.00    3.00    --  103.83 111.00 120.00   72
  6  \w     32.00  63.00   1.00    3.00    --  103.83 -61.00  90.00   31
  7  \w     32.00  64.00   1.00    3.00    --  103.83 -61.00-120.00   32
  8  \w     22.00  90.00   1.00    3.00    --  103.83 -94.00-180.00   68
  9  \w     27.00 106.00   1.00    3.00    --  103.83 -94.00  90.00   79
 10  \w     54.00 108.00   1.00    3.00    --  103.83-111.00  60.00   54
 11  \w     87.00 158.00   1.00    3.00    --  103.83  77.00  30.00   71
 12  \w    114.00 141.00   1.00    3.00    --  103.83  77.00 -60.00   27
 13  \w     93.00 139.00   1.00    3.00    --  103.83  77.00 120.00   46
;
_diffrn_measurement_device 'four-circle diffractometer'
_diffrn_measurement_device_type 'SuperNova, Single source at offset/far, Atlas'
_diffrn_measurement_method '\w scans'
_diffrn_orient_matrix_type 'CrysAlisPro convention (1999,Acta A55,543-557)'
_diffrn_orient_matrix_UB_11 -0.0877341000
_diffrn_orient_matrix_UB_12 -0.0054216000
_diffrn_orient_matrix_UB_13 -0.0592855000
_diffrn_orient_matrix_UB_21 -0.0066005000
_diffrn_orient_matrix_UB_22 -0.3158964000
_diffrn_orient_matrix_UB_23 0.0116046000
_diffrn_orient_matrix_UB_31 -0.0429429000
_diffrn_orient_matrix_UB_32 0.0593905000
_diffrn_orient_matrix_UB_33 0.0567986000
_diffrn_radiation_monochromator mirror
_diffrn_radiation_probe x-ray
_diffrn_radiation_type 'Cu K\a'
_diffrn_radiation_wavelength 1.54184
_diffrn_reflns_av_R_equivalents 0.0254
_diffrn_reflns_av_unetI/netI 0.0282
_diffrn_reflns_Laue_measured_fraction_full 0.999
_diffrn_reflns_Laue_measured_fraction_max 0.979
_diffrn_reflns_limit_h_max 19
_diffrn_reflns_limit_h_min -20
_diffrn_reflns_limit_k_max 5
_diffrn_reflns_limit_k_min -5
_diffrn_reflns_limit_l_max 23
_diffrn_reflns_limit_l_min -21
_diffrn_reflns_number 2821
_diffrn_reflns_point_group_measured_fraction_full 0.999
_diffrn_reflns_point_group_measured_fraction_max 0.979
_diffrn_reflns_theta_full 67.684
_diffrn_reflns_theta_max 72.139
_diffrn_reflns_theta_min 4.763
_diffrn_source 'micro-focus sealed X-ray tube'
_diffrn_source_type 'SuperNova (Cu) X-ray Source'
_exptl_absorpt_coefficient_mu 0.811
_exptl_absorpt_correction_T_max 1.000
_exptl_absorpt_correction_T_min 0.599
_exptl_absorpt_correction_type gaussian
_exptl_absorpt_process_details
;
CrysAlisPro 1.171.41.93a (Rigaku Oxford Diffraction, 2020)
Numerical absorption correction based on gaussian integration over
a multifaceted crystal model
Empirical absorption correction using spherical harmonics,
implemented in SCALE3 ABSPACK scaling algorithm.
;
_exptl_crystal_colour colourless
_exptl_crystal_colour_primary colourless
_exptl_crystal_density_diffrn 1.344
_exptl_crystal_description plate
_exptl_crystal_F_000 632
_exptl_crystal_size_max 0.26
_exptl_crystal_size_mid 0.14
_exptl_crystal_size_min 0.05
_refine_diff_density_max 0.147
_refine_diff_density_min -0.135
_refine_diff_density_rms 0.034
_refine_ls_extinction_coef 0.0014(2)
_refine_ls_extinction_expression Fc^*^=kFc[1+0.001xFc^2^\l^3^/sin(2\q)]^-1/4^
_refine_ls_extinction_method 'SHELXL-2014/7 (Sheldrick 2014'
_refine_ls_goodness_of_fit_ref 1.059
_refine_ls_hydrogen_treatment refall
_refine_ls_matrix_type full
_refine_ls_number_parameters 133
_refine_ls_number_reflns 1432
_refine_ls_number_restraints 0
_refine_ls_restrained_S_all 1.059
_refine_ls_R_factor_all 0.0472
_refine_ls_R_factor_gt 0.0349
_refine_ls_shift/su_max 0.000
_refine_ls_shift/su_mean 0.000
_refine_ls_structure_factor_coef Fsqd
_refine_ls_weighting_details 'w=1/[\s^2^(Fo^2^)+(0.0476P)^2^+0.2145P] where P=(Fo^2^+2Fc^2^)/3'
_refine_ls_weighting_scheme calc
_refine_ls_wR_factor_gt 0.0889
_refine_ls_wR_factor_ref 0.0986
_reflns_Friedel_coverage 0.000
_reflns_number_gt 1131
_reflns_number_total 1432
_reflns_threshold_expression 'I > 2\s(I)'
_cod_data_source_file yc5049.cif
_cod_data_source_block ETYFUM_250K
_cod_database_code 1573493
_shelx_shelxl_version_number 2014/7
_chemical_oxdiff_formula 'C4O4H4, N2C12H12'
_shelx_space_group_comment
;
The symmetry employed for this shelxl refinement is uniquely defined
by the following loop, which should always be used as a source of
symmetry information in preference to the above space-group names.
They are only intended as comments.
;
_shelx_estimated_absorpt_t_max 0.961
_shelx_estimated_absorpt_t_min 0.817
_olex2_refinement_description
;
;
_ins_header
;
TITL ETYFUM_250 in I2/a 
REM I2/a (#15 in standard setting)
CELL 1.54184  16.690645   4.790276  19.682423  90.0000 109.3674  90.0000
ZERR    4.00   0.000851   0.000232   0.000875   0.0000   0.0052   0.0000
LATT  2
SYMM -x+1/2, y,-z 
SFAC C H N O
UNIT 64.00 64.00 8.00 16.00
REM  CrysAlisPro recorded range (K): Min=249.8; max=250.1; aver:249.9
TEMP -23
SIZE 0.05 0.14 0.26
TREF
HKLF 4
END
;
_olex2_submission_special_instructions 'No special instructions were received'
_oxdiff_exptl_absorpt_empirical_details
;
Empirical correction (ABSPACK) includes:
- Absorption correction using spherical harmonics
- Frame scaling
;
_oxdiff_exptl_absorpt_empirical_full_max 1.234
_oxdiff_exptl_absorpt_empirical_full_min 0.776

loop_
_space_group_symop_operation_xyz
'x, y, z'
'-x+1/2, y, -z'
'x+1/2, y+1/2, z+1/2'
'-x+1, y+1/2, -z+1/2'
'-x, -y, -z'
'x-1/2, -y, z'
'-x+1/2, -y+1/2, -z+1/2'
'x, -y+1/2, z+1/2'

loop_
_atom_site_label
_atom_site_type_symbol
_atom_site_fract_x
_atom_site_fract_y
_atom_site_fract_z
_atom_site_U_iso_or_equiv
_atom_site_adp_type
_atom_site_occupancy
_atom_site_site_symmetry_order
_atom_site_calc_flag
_atom_site_refinement_flags_posn
_atom_site_refinement_flags_adp
_atom_site_refinement_flags_occupancy
_atom_site_disorder_assembly
_atom_site_disorder_group
C1 C 0.15817(9) 0.4111(4) 0.41454(8) 0.0401(4) Uani 1 1 d . . . . .
H1 H 0.2195(10) 0.472(4) 0.4317(9) 0.042(4) Uiso 1 1 d . . . . .
C2 C 0.13020(9) 0.2131(4) 0.45264(8) 0.0400(4) Uani 1 1 d . . . . .
H2 H 0.1711(11) 0.128(4) 0.4964(10) 0.051(5) Uiso 1 1 d . . . . .
C3 C 0.04563(9) 0.1329(3) 0.42853(7) 0.0329(3) Uani 1 1 d . . . . .
C4 C -0.00744(9) 0.2575(3) 0.36650(8) 0.0378(4) Uani 1 1 d . . . . .
H4 H -0.0672(11) 0.214(4) 0.3463(9) 0.050(5) Uiso 1 1 d . . . . .
C5 C 0.02510(9) 0.4530(3) 0.33104(8) 0.0376(4) Uani 1 1 d . . . . .
H5 H -0.0123(11) 0.546(4) 0.2865(9) 0.050(5) Uiso 1 1 d . . . . .
C6 C 0.01241(11) -0.0733(3) 0.47042(8) 0.0393(4) Uani 1 1 d . . . . .
H6A H -0.0390(11) -0.170(4) 0.4374(9) 0.049(5) Uiso 1 1 d . . . . .
H6B H 0.0564(11) -0.212(4) 0.4946(9) 0.055(5) Uiso 1 1 d . . . . .
N1 N 0.10664(7) 0.5296(3) 0.35458(6) 0.0358(3) Uani 1 1 d . . . . .
C7 C 0.24153(9) 0.9795(3) 0.32030(7) 0.0352(3) Uani 1 1 d . . . . .
C8 C 0.27201(9) 1.2015(3) 0.28178(8) 0.0369(4) Uani 1 1 d . . . . .
H8 H 0.3274(11) 1.265(4) 0.3061(9) 0.054(5) Uiso 1 1 d . . . . .
O1 O 0.16389(6) 0.8960(2) 0.28633(6) 0.0432(3) Uani 1 1 d . . . . .
H1A H 0.1454(13) 0.754(5) 0.3165(12) 0.091(8) Uiso 1 1 d . . . . .
O2 O 0.28637(7) 0.8895(3) 0.37803(6) 0.0492(3) Uani 1 1 d . . . . .

loop_
_atom_site_aniso_label
_atom_site_aniso_U_11
_atom_site_aniso_U_22
_atom_site_aniso_U_33
_atom_site_aniso_U_23
_atom_site_aniso_U_13
_atom_site_aniso_U_12
C1 0.0304(7) 0.0460(10) 0.0432(8) 0.0066(7) 0.0113(6) -0.0043(7)
C2 0.0369(8) 0.0443(9) 0.0382(7) 0.0086(7) 0.0116(6) -0.0003(7)
C3 0.0382(8) 0.0313(8) 0.0338(7) -0.0014(6) 0.0181(6) -0.0029(6)
C4 0.0321(7) 0.0429(9) 0.0387(7) 0.0000(7) 0.0122(6) -0.0067(6)
C5 0.0366(8) 0.0409(9) 0.0343(7) 0.0042(6) 0.0104(6) -0.0034(6)
C6 0.0482(9) 0.0337(9) 0.0418(8) 0.0009(7) 0.0225(7) -0.0060(7)
N1 0.0352(6) 0.0372(7) 0.0373(6) 0.0037(5) 0.0150(5) -0.0046(5)
C7 0.0322(7) 0.0384(8) 0.0357(7) 0.0021(6) 0.0123(6) -0.0020(6)
C8 0.0306(7) 0.0396(9) 0.0402(7) 0.0033(6) 0.0114(6) -0.0072(6)
O1 0.0345(6) 0.0496(7) 0.0416(6) 0.0127(5) 0.0073(4) -0.0116(5)
O2 0.0410(6) 0.0601(8) 0.0403(6) 0.0142(5) 0.0053(5) -0.0064(5)

loop_
_atom_type_symbol
_atom_type_description
_atom_type_scat_dispersion_real
_atom_type_scat_dispersion_imag
_atom_type_scat_source
C C 0.0181 0.0091 'International Tables Vol C Tables 4.2.6.8 and 6.1.1.4'
H H 0.0000 0.0000 'International Tables Vol C Tables 4.2.6.8 and 6.1.1.4'
N N 0.0311 0.0180 'International Tables Vol C Tables 4.2.6.8 and 6.1.1.4'
O O 0.0492 0.0322 'International Tables Vol C Tables 4.2.6.8 and 6.1.1.4'

loop_
_exptl_crystal_face_index_h
_exptl_crystal_face_index_k
_exptl_crystal_face_index_l
_exptl_crystal_face_perp_dist
-6 -2 10 0.1160
5 -2 -7 0.0859
6 1 -10 0.1003
-5 2 7 0.0500
6 0 8 0.0437
-6 0 -8 0.0101

loop_
_geom_angle_atom_site_label_1
_geom_angle_atom_site_label_2
_geom_angle_atom_site_label_3
_geom_angle
_geom_angle_site_symmetry_1
_geom_angle_site_symmetry_3
_geom_angle_publ_flag
C2 C1 H1 120.3(9) . . ?
N1 C1 H1 117.2(10) . . ?
N1 C1 C2 122.47(14) . . ?
C1 C2 H2 119.5(10) . . ?
C1 C2 C3 119.54(14) . . ?
C3 C2 H2 120.9(10) . . ?
C2 C3 C6 120.84(14) . . ?
C4 C3 C2 117.64(13) . . ?
C4 C3 C6 121.48(13) . . ?
C3 C4 H4 122.7(11) . . ?
C5 C4 C3 119.61(13) . . ?
C5 C4 H4 117.7(11) . . ?
C4 C5 H5 120.7(10) . . ?
N1 C5 C4 122.48(13) . . ?
N1 C5 H5 116.8(10) . . ?
C3 C6 C6 110.93(16) . 5_556 ?
C3 C6 H6A 110.0(10) . . ?
C3 C6 H6B 110.9(11) . . ?
C6 C6 H6A 108.4(10) 5_556 . ?
C6 C6 H6B 106.7(11) 5_556 . ?
H6A C6 H6B 109.8(15) . . ?
C1 N1 C5 118.26(12) . . ?
O1 C7 C8 113.93(12) . . ?
O2 C7 C8 121.42(13) . . ?
O2 C7 O1 124.65(13) . . ?
C7 C8 H8 114.6(11) . . ?
C8 C8 C7 124.17(17) 7_575 . ?
C8 C8 H8 121.2(11) 7_575 . ?
C7 O1 H1A 110.4(12) . . ?

loop_
_geom_bond_atom_site_label_1
_geom_bond_atom_site_label_2
_geom_bond_distance
_geom_bond_site_symmetry_2
_geom_bond_publ_flag
C1 H1 1.009(16) . ?
C1 C2 1.383(2) . ?
C1 N1 1.3348(19) . ?
C2 H2 0.992(18) . ?
C2 C3 1.386(2) . ?
C3 C4 1.384(2) . ?
C3 C6 1.505(2) . ?
C4 H4 0.967(17) . ?
C4 C5 1.382(2) . ?
C5 H5 0.997(17) . ?
C5 N1 1.3354(18) . ?
C6 C6 1.530(3) 5_556 ?
C6 H6A 1.003(18) . ?
C6 H6B 0.99(2) . ?
C7 C8 1.490(2) . ?
C7 O1 1.3083(17) . ?
C7 O2 1.2136(17) . ?
C8 C8 1.308(3) 7_575 ?
C8 H8 0.940(18) . ?
O1 H1A 1.02(2) . ?

loop_
_geom_torsion_atom_site_label_1
_geom_torsion_atom_site_label_2
_geom_torsion_atom_site_label_3
_geom_torsion_atom_site_label_4
_geom_torsion
_geom_torsion_site_symmetry_1
_geom_torsion_site_symmetry_2
_geom_torsion_site_symmetry_3
_geom_torsion_site_symmetry_4
_geom_torsion_publ_flag
C1 C2 C3 C4 -0.1(2) . . . . ?
C1 C2 C3 C6 -177.48(14) . . . . ?
C2 C1 N1 C5 0.1(2) . . . . ?
C2 C3 C4 C5 0.4(2) . . . . ?
C2 C3 C6 C6 85.1(2) . . . 5_556 ?
C3 C4 C5 N1 -0.5(2) . . . . ?
C4 C3 C6 C6 -92.2(2) . . . 5_556 ?
C4 C5 N1 C1 0.2(2) . . . . ?
C6 C3 C4 C5 177.77(14) . . . . ?
N1 C1 C2 C3 -0.2(2) . . . . ?
O1 C7 C8 C8 -3.1(3) . . . 7_575 ?
O2 C7 C8 C8 177.1(2) . . . 7_575 ?

loop_
_exptl_oxdiff_crystal_face_indexfrac_h
_exptl_oxdiff_crystal_face_indexfrac_k
_exptl_oxdiff_crystal_face_indexfrac_l
_exptl_oxdiff_crystal_face_x
_exptl_oxdiff_crystal_face_y
_exptl_oxdiff_crystal_face_z
-5.6603 -1.8712 9.5019 -0.0566 0.7387 0.6716
5.2669 -2.4415 -6.6735 -0.0532 0.6590 -0.7502
6.3965 1.4657 -10.4015 0.0475 -0.6259 -0.7784
-5.3537 2.4113 6.8200 0.0523 -0.6473 0.7605
5.5052 -0.2193 8.1991 -0.9679 0.1281 0.2163
-5.5785 0.2244 -8.1200 0.9696 -0.1283 -0.2083
